data_7231678
loop_
_publ_author_name
'Zhao, Dian'
'Wang, Huizhen'
'Qian, Guodong'

_publ_section_title
;
 Synthesis, structure and temperature sensing of a lanthanide-organic
 framework constructed from a pyridine-containing tetracarboxylic acid
 ligand
;
_journal_issue 45
_journal_name_full CrystEngComm
_journal_page_first 7395
_journal_paper_doi 10.1039/C8CE01649F
_journal_volume 20
_journal_year 2018
_chemical_formula_sum 'C21 H6 Eu2 N3 O18'
_chemical_formula_weight 892.21
_chemical_name_systematic zju-41
_space_group_crystal_system monoclinic
_space_group_IT_number 15
_space_group_name_Hall '-C 2yc'
_space_group_name_H-M_alt 'C 1 2/c 1'
_symmetry_space_group_name_Hall '-C 2yc'
_symmetry_space_group_name_H-M 'C 1 2/c 1'
_atom_sites_solution_hydrogens geom
_audit_creation_method SHELXL-2013
_audit_update_record
;
2016-04-10 deposited with the CCDC.
2018-10-19 downloaded from the CCDC.
;
_cell_angle_alpha 90
_cell_angle_beta 99.288(5)
_cell_angle_gamma 90
_cell_formula_units_Z 4
_cell_length_a 25.132(2)
_cell_length_b 13.2260(8)
_cell_length_c 15.1630(9)
_cell_measurement_reflns_used 200
_cell_measurement_temperature 293(2)
_cell_measurement_theta_max 18.3
_cell_measurement_theta_min 3.3
_cell_volume 4974.0(6)
_computing_cell_refinement 'Bruker SMART'
_computing_data_collection 'Bruker SMART'
_computing_data_reduction 'Bruker SAINT'
_computing_molecular_graphics 'Bruker SHELXTL'
_computing_publication_material 'Bruker SHELXTL'
_computing_structure_refinement 'SHELXL-2013 (Sheldrick, 2013)'
_computing_structure_solution 'Bruker SHELXTL'
_diffrn_ambient_temperature 293(2)
_diffrn_measured_fraction_theta_full 0.985
_diffrn_measured_fraction_theta_max 0.977
_diffrn_measurement_device_type 'CCD area detector'
_diffrn_measurement_method 'phi and omega scans'
_diffrn_radiation_type MoK\a
_diffrn_radiation_wavelength 0.71073
_diffrn_reflns_av_R_equivalents 0.0424
_diffrn_reflns_av_unetI/netI 0.0305
_diffrn_reflns_Laue_measured_fraction_full 0.985
_diffrn_reflns_Laue_measured_fraction_max 0.977
_diffrn_reflns_limit_h_max 31
_diffrn_reflns_limit_h_min -30
_diffrn_reflns_limit_k_max 16
_diffrn_reflns_limit_k_min -16
_diffrn_reflns_limit_l_max 18
_diffrn_reflns_limit_l_min -18
_diffrn_reflns_number 24610
_diffrn_reflns_point_group_measured_fraction_full 0.985
_diffrn_reflns_point_group_measured_fraction_max 0.977
_diffrn_reflns_theta_full 25.242
_diffrn_reflns_theta_max 26.277
_diffrn_reflns_theta_min 1.642
_exptl_absorpt_coefficient_mu 2.548
_exptl_crystal_density_diffrn 1.191
_exptl_crystal_description NO
_exptl_crystal_F_000 1692
_refine_diff_density_max 6.496
_refine_diff_density_min -6.564
_refine_diff_density_rms 0.363
_refine_ls_extinction_method none
_refine_ls_goodness_of_fit_ref 1.083
_refine_ls_hydrogen_treatment constr
_refine_ls_matrix_type full
_refine_ls_number_parameters 208
_refine_ls_number_reflns 4920
_refine_ls_number_restraints 0
_refine_ls_restrained_S_all 1.083
_refine_ls_R_factor_all 0.1143
_refine_ls_R_factor_gt 0.1069
_refine_ls_shift/su_max 0.000
_refine_ls_shift/su_mean 0.000
_refine_ls_structure_factor_coef Fsqd
_refine_ls_weighting_details
;
 w=1/[\s^2^(Fo^2^)+(0.1940P)^2^+334.2346P]
 where P=(Fo^2^+2Fc^2^)/3
;
_refine_ls_weighting_scheme calc
_refine_ls_wR_factor_gt 0.3163
_refine_ls_wR_factor_ref 0.3246
_reflns_Friedel_coverage 0.000
_reflns_number_gt 4312
_reflns_number_total 4920
_reflns_threshold_expression 'I > 2\s(I)'
_cod_data_source_file c8ce01649f2.cif
_cod_data_source_block hggfkkhk_sq
_cod_depositor_comments 'Adding full bibliography for 7231678.cif.'
_cod_database_code 7231678
_shelx_space_group_comment
;
The symmetry employed for this shelxl refinement is uniquely defined
by the following loop, which should always be used as a source of
symmetry information in preference to the above space-group names.
They are only intended as comments.
;
_shelxl_version_number 2013-2

loop_
_space_group_symop_operation_xyz
'x, y, z'
'-x, y, -z+1/2'
'x+1/2, y+1/2, z'
'-x+1/2, y+1/2, -z+1/2'
'-x, -y, -z'
'x, -y, z-1/2'
'-x+1/2, -y+1/2, -z'
'x+1/2, -y+1/2, z-1/2'

loop_
_atom_site_label
_atom_site_type_symbol
_atom_site_fract_x
_atom_site_fract_y
_atom_site_fract_z
_atom_site_U_iso_or_equiv
_atom_site_adp_type
_atom_site_occupancy
_atom_site_site_symmetry_order
_atom_site_calc_flag
_atom_site_refinement_flags_posn
_atom_site_refinement_flags_adp
_atom_site_refinement_flags_occupancy
Eu1 Eu 0.32375(3) 0.31655(5) 0.52929(5) 0.0295(3) Uani 1 1 d . . .
O1 O 0.3604(7) 0.4792(12) 0.5749(12) 0.080(5) Uani 1 1 d . . .
O3 O 0.2218(5) 0.3246(8) 0.4281(8) 0.044(3) Uani 1 1 d . . .
O6 O 0.4040(8) 0.3429(13) 0.4497(15) 0.090(6) Uani 1 1 d . . .
O6U O 0.3676(9) 0.3059(13) 0.6849(12) 0.085(6) Uani 1 1 d . . .
O9 O 0.4097(6) 0.2101(17) 0.5406(13) 0.089(6) Uani 1 1 d . . .
O10 O 0.2896(4) 0.4244(9) 0.4046(8) 0.048(3) Uani 1 1 d . . .
O10B O 0.4678(7) 0.235(2) 0.4454(17) 0.118(8) Uani 1 1 d . . .
O11 O 0.1842(5) 0.7004(10) 0.0903(9) 0.051(3) Uani 1 1 d . . .
O16 O 0.2602(5) 0.6101(10) 0.1111(9) 0.055(3) Uani 1 1 d . . .
N6 N 0.4286(6) 0.263(2) 0.4858(17) 0.090(8) Uani 1 1 d . . .
C7 C 0.2254(5) 0.5081(11) 0.2545(10) 0.034(3) Uani 1 1 d . . .
H7 H 0.2624 0.5081 0.2547 0.041 Uiso 1 1 calc R U .
C7P C 0.2425(7) 0.3978(12) 0.3874(12) 0.045(4) Uani 1 1 d . . .
C8 C 0.2036(5) 0.4509(11) 0.3182(9) 0.033(3) Uani 1 1 d . . .
C9 C 0.2135(6) 0.6313(13) 0.1251(11) 0.041(3) Uani 1 1 d . . .
C14L C 0.0545(6) 0.5028(14) 0.2515(13) 0.047(4) Uani 1 1 d . . .
C17 C 0.1135(6) 0.5055(13) 0.2516(12) 0.045(4) Uani 1 1 d . . .
C19 C 0.1921(6) 0.5642(12) 0.1919(10) 0.039(3) Uani 1 1 d . . .
C20 C 0.1366(7) 0.5638(12) 0.1901(10) 0.043(4) Uani 1 1 d . . .
H20 H 0.1146 0.6025 0.1477 0.052 Uiso 1 1 calc R U .
C25 C 0.1477(5) 0.4504(11) 0.3138(10) 0.032(3) Uani 1 1 d . . .
H25 H 0.1329 0.4113 0.3547 0.038 Uiso 1 1 calc R U .
N30 N 0.0314(13) 0.496(3) 0.326(2) 0.031(8) Uani 0.5 1 d . . P
C30 C 0.041(3) 0.517(6) 0.333(8) 0.13(5) Uani 0.5 1 d . . P
C31 C 0.0199(7) 0.5011(15) 0.1720(17) 0.063(5) Uani 1 1 d . . .

loop_
_atom_site_aniso_label
_atom_site_aniso_U_11
_atom_site_aniso_U_22
_atom_site_aniso_U_33
_atom_site_aniso_U_23
_atom_site_aniso_U_13
_atom_site_aniso_U_12
Eu1 0.0216(4) 0.0356(5) 0.0313(5) -0.0018(2) 0.0045(3) -0.0022(2)
O1 0.084(11) 0.063(9) 0.092(12) -0.015(8) 0.009(9) -0.030(8)
O3 0.047(7) 0.050(7) 0.037(6) 0.023(5) 0.013(5) 0.008(5)
O6 0.080(11) 0.061(9) 0.148(18) -0.003(11) 0.079(12) -0.015(9)
O6U 0.107(15) 0.080(11) 0.058(10) 0.005(8) -0.015(10) -0.001(9)
O9 0.045(8) 0.145(16) 0.088(12) 0.049(12) 0.040(8) 0.006(9)
O10 0.034(6) 0.054(7) 0.054(7) 0.005(6) -0.002(5) 0.002(5)
O10B 0.056(10) 0.17(2) 0.138(19) 0.015(17) 0.046(11) 0.028(13)
O11 0.045(7) 0.055(7) 0.054(8) 0.022(6) 0.012(6) 0.008(5)
O16 0.047(7) 0.057(7) 0.065(8) 0.023(6) 0.023(6) 0.012(6)
N6 0.023(7) 0.14(2) 0.107(17) -0.054(16) -0.003(9) 0.015(10)
C7 0.016(6) 0.044(8) 0.046(8) 0.010(6) 0.016(5) 0.002(5)
C7P 0.051(9) 0.037(8) 0.050(9) 0.012(7) 0.015(8) 0.002(7)
C8 0.026(6) 0.043(8) 0.031(7) 0.017(6) 0.006(5) 0.003(6)
C9 0.028(7) 0.055(9) 0.037(8) 0.012(7) 0.000(6) -0.006(6)
C14L 0.025(7) 0.055(10) 0.060(10) 0.001(8) 0.001(7) 0.005(7)
C17 0.033(8) 0.044(9) 0.059(10) 0.010(7) 0.010(7) 0.005(6)
C19 0.039(8) 0.042(8) 0.039(8) 0.009(6) 0.013(6) -0.005(6)
C20 0.045(8) 0.045(8) 0.034(8) 0.013(6) -0.010(6) 0.007(7)
C25 0.028(6) 0.034(7) 0.035(7) 0.009(6) 0.009(5) -0.001(5)
N30 0.008(12) 0.040(18) 0.043(15) 0.016(13) -0.002(10) 0.006(12)
C30 0.07(4) 0.09(5) 0.26(11) -0.10(6) 0.10(6) -0.05(3)
C31 0.034(9) 0.060(11) 0.099(16) 0.011(11) 0.026(10) -0.003(8)

loop_
_atom_type_symbol
_atom_type_description
_atom_type_scat_dispersion_real
_atom_type_scat_dispersion_imag
_atom_type_scat_source
C C 0.0033 0.0016 'International Tables Vol C Tables 4.2.6.8 and 6.1.1.4'
H H 0.0000 0.0000 'International Tables Vol C Tables 4.2.6.8 and 6.1.1.4'
Eu Eu -0.1578 3.6682 'International Tables Vol C Tables 4.2.6.8 and 6.1.1.4'
N N 0.0061 0.0033 'International Tables Vol C Tables 4.2.6.8 and 6.1.1.4'
O O 0.0106 0.0060 'International Tables Vol C Tables 4.2.6.8 and 6.1.1.4'

loop_
_geom_angle_atom_site_label_1
_geom_angle_atom_site_label_2
_geom_angle_atom_site_label_3
_geom_angle
_geom_angle_site_symmetry_1
_geom_angle_site_symmetry_3
O3 Eu1 O11 73.0(5) 7_556 4_545
O3 Eu1 O16 77.4(4) 7_556 6_566
O11 Eu1 O16 133.2(4) 4_545 6_566
O3 Eu1 O1 145.1(5) 7_556 .
O11 Eu1 O1 141.8(6) 4_545 .
O16 Eu1 O1 75.1(5) 6_566 .
O3 Eu1 O10 124.2(4) 7_556 .
O11 Eu1 O10 78.9(5) 4_545 .
O16 Eu1 O10 89.1(5) 6_566 .
O1 Eu1 O10 76.5(5) . .
O3 Eu1 O6U 81.4(5) 7_556 .
O11 Eu1 O6U 132.4(5) 4_545 .
O16 Eu1 O6U 75.9(6) 6_566 .
O1 Eu1 O6U 71.4(6) . .
O10 Eu1 O6U 147.1(5) . .
O3 Eu1 O6 134.8(5) 7_556 .
O11 Eu1 O6 72.5(6) 4_545 .
O16 Eu1 O6 147.5(5) 6_566 .
O1 Eu1 O6 73.5(6) . .
O10 Eu1 O6 75.8(6) . .
O6U Eu1 O6 101.4(8) . .
O3 Eu1 O9 89.3(5) 7_556 .
O11 Eu1 O9 70.1(6) 4_545 .
O16 Eu1 O9 145.0(5) 6_566 .
O1 Eu1 O9 101.1(7) . .
O10 Eu1 O9 124.5(5) . .
O6U Eu1 O9 70.1(7) . .
O6 Eu1 O9 51.7(6) . .
O3 Eu1 O3 74.5(4) 7_556 .
O11 Eu1 O3 69.1(4) 4_545 .
O16 Eu1 O3 68.5(4) 6_566 .
O1 Eu1 O3 113.8(5) . .
O10 Eu1 O3 50.4(3) . .
O6U Eu1 O3 140.4(6) . .
O6 Eu1 O3 117.8(6) . .
O9 Eu1 O3 138.9(6) . .
O3 Eu1 N6 111.8(7) 7_556 .
O11 Eu1 N6 68.6(5) 4_545 .
O16 Eu1 N6 158.0(5) 6_566 .
O1 Eu1 N6 87.9(7) . .
O10 Eu1 N6 100.8(7) . .
O6U Eu1 N6 85.5(7) . .
O6 Eu1 N6 26.6(7) . .
O9 Eu1 N6 25.2(7) . .
O3 Eu1 N6 132.5(5) . .
O3 Eu1 C7P 100.5(4) 7_556 .
O11 Eu1 C7P 73.2(5) 4_545 .
O16 Eu1 C7P 77.6(5) 6_566 .
O1 Eu1 C7P 94.2(6) . .
O10 Eu1 C7P 24.2(4) . .
O6U Eu1 C7P 152.3(6) . .
O6 Eu1 C7P 96.6(6) . .
O9 Eu1 C7P 137.2(5) . .
O3 Eu1 C7P 26.2(4) . .
N6 Eu1 C7P 118.3(6) . .
O3 Eu1 Eu1 41.0(3) 7_556 7_556
O11 Eu1 Eu1 65.8(3) 4_545 7_556
O16 Eu1 Eu1 68.0(3) 6_566 7_556
O1 Eu1 Eu1 138.2(5) . 7_556
O10 Eu1 Eu1 83.6(3) . 7_556
O6U Eu1 Eu1 116.0(5) . 7_556
O6 Eu1 Eu1 136.2(5) . 7_556
O9 Eu1 Eu1 120.4(5) . 7_556
O3 Eu1 Eu1 33.6(2) . 7_556
N6 Eu1 Eu1 132.2(4) . 7_556
C7P Eu1 Eu1 59.6(3) . 7_556
C7P O3 Eu1 167.9(12) . 7_556
C7P O3 Eu1 83.5(10) . .
Eu1 O3 Eu1 105.5(4) 7_556 .
N6 O6 Eu1 92.8(13) . .
N6 O9 Eu1 93.2(13) . .
C7P O10 Eu1 101.9(10) . .
C9 O11 Eu1 141.2(11) . 4
C9 O16 Eu1 136.1(11) . 6_565
O9 N6 O10B 124(3) . .
O9 N6 O6 122.2(17) . .
O10B N6 O6 112(3) . .
O9 N6 Eu1 61.6(11) . .
O10B N6 Eu1 164.6(17) . .
O6 N6 Eu1 60.6(9) . .
C19 C7 C8 120.1(12) . .
C19 C7 H7 119.9 . .
C8 C7 H7 119.9 . .
O10 C7P O3 124.2(16) . .
O10 C7P C8 121.1(14) . .
O3 C7P C8 114.7(15) . .
O10 C7P Eu1 53.9(9) . .
O3 C7P Eu1 70.3(9) . .
C8 C7P Eu1 173.4(12) . .
C25 C8 C7 118.1(12) . .
C25 C8 C7P 124.8(13) . .
C7 C8 C7P 117.0(12) . .
O11 C9 O16 126.8(15) . .
O11 C9 C19 118.0(14) . .
O16 C9 C19 115.2(14) . .
C30 C14L N30 15(4) . .
C30 C14L C31 126(4) . .
N30 C14L C31 116.0(19) . .
C30 C14L C17 114(4) . .
N30 C14L C17 124.2(19) . .
C31 C14L C17 119.7(17) . .
C25 C17 C20 117.8(14) . .
C25 C17 C14L 120.0(15) . .
C20 C17 C14L 122.2(15) . .
C7 C19 C20 120.6(13) . .
C7 C19 C9 122.4(13) . .
C20 C19 C9 117.0(14) . .
C19 C20 C17 120.6(13) . .
C19 C20 H20 119.7 . .
C17 C20 H20 119.7 . .
C17 C25 C8 122.8(13) . .
C17 C25 H25 118.6 . .
C8 C25 H25 118.6 . .
C31 N30 C14L 125(3) 2 .
C14L C30 C31 109(7) . 2
N30 C31 C14L 119(2) 2 .
N30 C31 C30 12(4) 2 2
C14L C31 C30 122(5) . 2

loop_
_geom_bond_atom_site_label_1
_geom_bond_atom_site_label_2
_geom_bond_distance
_geom_bond_site_symmetry_2
Eu1 O3 2.335(11) 7_556
Eu1 O11 2.360(12) 4_545
Eu1 O16 2.382(12) 6_566
Eu1 O1 2.398(14) .
Eu1 O10 2.413(12) .
Eu1 O6U 2.442(17) .
Eu1 O6 2.535(14) .
Eu1 O9 2.560(17) .
Eu1 O3 2.769(13) .
Eu1 N6 2.906(17) .
Eu1 C7P 2.921(17) .
Eu1 Eu1 4.0702(13) 7_556
O3 C7P 1.300(19) .
O3 Eu1 2.335(11) 7_556
O6 N6 1.30(3) .
O9 N6 1.24(3) .
O10 C7P 1.22(2) .
O10B N6 1.29(2) .
O11 C9 1.24(2) .
O11 Eu1 2.360(12) 4
O16 C9 1.26(2) .
O16 Eu1 2.382(12) 6_565
C7 C19 1.38(2) .
C7 C8 1.405(18) .
C7 H7 0.9300 .
C7P C8 1.49(2) .
C8 C25 1.396(19) .
C9 C19 1.51(2) .
C14L C30 1.36(11) .
C14L N30 1.36(4) .
C14L C31 1.37(3) .
C14L C17 1.48(2) .
C17 C25 1.38(2) .
C17 C20 1.41(2) .
C19 C20 1.39(2) .
C20 H20 0.9300 .
C25 H25 0.9300 .
N30 C31 1.30(4) 2
C30 C31 1.53(8) 2
C31 N30 1.30(4) 2
C31 C30 1.53(8) 2

loop_
_geom_torsion_atom_site_label_1
_geom_torsion_atom_site_label_2
_geom_torsion_atom_site_label_3
_geom_torsion_atom_site_label_4
_geom_torsion
_geom_torsion_site_symmetry_1
_geom_torsion_site_symmetry_4
Eu1 O9 N6 O10B -163(2) . .
Eu1 O9 N6 O6 2(2) . .
Eu1 O6 N6 O9 -2(2) . .
Eu1 O6 N6 O10B 164.8(19) . .
Eu1 O10 C7P O3 -3(2) . .
Eu1 O10 C7P C8 174.8(13) . .
Eu1 O3 C7P O10 -136(5) 7_556 .
Eu1 O3 C7P O10 2.9(17) . .
Eu1 O3 C7P C8 46(6) 7_556 .
Eu1 O3 C7P C8 -175.4(14) . .
Eu1 O3 C7P Eu1 -138(5) 7_556 .
C19 C7 C8 C25 2(2) . .
C19 C7 C8 C7P -176.0(15) . .
O10 C7P C8 C25 -157.5(17) . .
O3 C7P C8 C25 21(2) . .
O10 C7P C8 C7 20(2) . .
O3 C7P C8 C7 -161.3(15) . .
Eu1 O11 C9 O16 14(3) 4 .
Eu1 O11 C9 C19 -166.2(13) 4 .
Eu1 O16 C9 O11 6(3) 6_565 .
Eu1 O16 C9 C19 -173.6(12) 6_565 .
C30 C14L C17 C25 48(5) . .
N30 C14L C17 C25 35(3) . .
C31 C14L C17 C25 -141.0(19) . .
C30 C14L C17 C20 -131(5) . .
N30 C14L C17 C20 -144(3) . .
C31 C14L C17 C20 40(3) . .
C8 C7 C19 C20 -1(2) . .
C8 C7 C19 C9 176.7(15) . .
O11 C9 C19 C7 -158.6(17) . .
O16 C9 C19 C7 21(2) . .
O11 C9 C19 C20 19(2) . .
O16 C9 C19 C20 -161.2(16) . .
C7 C19 C20 C17 -1(3) . .
C9 C19 C20 C17 -178.3(16) . .
C25 C17 C20 C19 1(3) . .
C14L C17 C20 C19 -179.7(16) . .
C20 C17 C25 C8 0(3) . .
C14L C17 C25 C8 -179.2(16) . .
C7 C8 C25 C17 -2(2) . .
C7P C8 C25 C17 176.1(16) . .
C30 C14L N30 C31 125(20) . 2
C31 C14L N30 C31 -9(4) . 2
C17 C14L N30 C31 175(3) . 2
N30 C14L C30 C31 -37(14) . 2
C31 C14L C30 C31 16(8) . 2
C17 C14L C30 C31 -174(4) . 2
C30 C14L C31 N30 -12(6) . 2
N30 C14L C31 N30 2(3) . 2
C17 C14L C31 N30 178(2) . 2
C30 C14L C31 C30 1(3) . 2
N30 C14L C31 C30 15(5) . 2
C17 C14L C31 C30 -169(4) . 2
